data_1547875
loop_
_publ_author_name
'Ramesh, Balu'
'Jeganmohan, Masilamani'

_publ_section_title
;
 Ruthenium-Catalyzed Remote C-H Sulfonylation of N-Aryl-2-aminopyridines
 with Aromatic Sulfonyl Chlorides.
;
_journal_issue 21
_journal_name_full 'Organic letters'
_journal_page_first 6000
_journal_page_last 6003
_journal_paper_doi 10.1021/acs.orglett.7b03051
_journal_volume 19
_journal_year 2017
_chemical_formula_sum 'C20 H20 N2 O2 S'
_chemical_formula_weight 352.44
_space_group_crystal_system monoclinic
_space_group_IT_number 15
_space_group_name_Hall '-C 2yc'
_space_group_name_H-M_alt 'C 1 2/c 1'
_symmetry_space_group_name_Hall '-C 2yc'
_symmetry_space_group_name_H-M 'C 1 2/c 1'
_atom_sites_solution_hydrogens mixed
_audit_creation_method SHELXL-2014/7
_cell_angle_alpha 90
_cell_angle_beta 97.4759(19)
_cell_angle_gamma 90
_cell_formula_units_Z 8
_cell_length_a 14.8321(7)
_cell_length_b 8.4143(3)
_cell_length_c 29.8348(12)
_cell_measurement_reflns_used 3990
_cell_measurement_temperature 296(2)
_cell_measurement_theta_max 24.06
_cell_measurement_theta_min 2.75
_cell_volume 3691.8(3)
_computing_cell_refinement 'Bruker SAINT'
_computing_data_collection 'Bruker APEX2'
_computing_data_reduction 'Bruker SAINT'
_computing_molecular_graphics 'Bruker SHELXTL'
_computing_publication_material 'Bruker SHELXTL'
_computing_structure_refinement 'SHELXL-2014/7 (Sheldrick, 2014)'
_computing_structure_solution 'SHELXS-97 (Sheldrick 2008)'
_diffrn_ambient_temperature 296(2)
_diffrn_measured_fraction_theta_full 1.000
_diffrn_measured_fraction_theta_max 1.000
_diffrn_measurement_device_type 'Bruker APEX-II CCD'
_diffrn_measurement_method '\f and \w scans'
_diffrn_radiation_type MoK\a
_diffrn_radiation_wavelength 0.71073
_diffrn_reflns_av_R_equivalents 0.0296
_diffrn_reflns_av_unetI/netI 0.0296
_diffrn_reflns_Laue_measured_fraction_full 1.000
_diffrn_reflns_Laue_measured_fraction_max 1.000
_diffrn_reflns_limit_h_max 13
_diffrn_reflns_limit_h_min -17
_diffrn_reflns_limit_k_max 7
_diffrn_reflns_limit_k_min -10
_diffrn_reflns_limit_l_max 35
_diffrn_reflns_limit_l_min -35
_diffrn_reflns_number 12265
_diffrn_reflns_point_group_measured_fraction_full 1.000
_diffrn_reflns_point_group_measured_fraction_max 1.000
_diffrn_reflns_theta_full 24.998
_diffrn_reflns_theta_max 24.998
_diffrn_reflns_theta_min 2.754
_exptl_absorpt_coefficient_mu 0.190
_exptl_absorpt_correction_T_max 0.976
_exptl_absorpt_correction_T_min 0.954
_exptl_absorpt_correction_type multi-scan
_exptl_absorpt_process_details 'SADABS V2014/5(Bruker AXS.Inc)'
_exptl_crystal_colour colourless
_exptl_crystal_density_diffrn 1.268
_exptl_crystal_description Block
_exptl_crystal_F_000 1488
_exptl_crystal_size_max 0.250
_exptl_crystal_size_mid 0.220
_exptl_crystal_size_min 0.130
_refine_diff_density_max 0.517
_refine_diff_density_min -0.276
_refine_diff_density_rms 0.052
_refine_ls_extinction_method none
_refine_ls_goodness_of_fit_ref 1.023
_refine_ls_hydrogen_treatment mixed
_refine_ls_matrix_type full
_refine_ls_number_parameters 232
_refine_ls_number_reflns 3245
_refine_ls_number_restraints 0
_refine_ls_restrained_S_all 1.023
_refine_ls_R_factor_all 0.0854
_refine_ls_R_factor_gt 0.0575
_refine_ls_shift/su_max 0.001
_refine_ls_shift/su_mean 0.000
_refine_ls_structure_factor_coef Fsqd
_refine_ls_weighting_details 'w=1/[\s^2^(Fo^2^)+(0.0774P)^2^+5.5888P] where P=(Fo^2^+2Fc^2^)/3'
_refine_ls_weighting_scheme calc
_refine_ls_wR_factor_gt 0.1485
_refine_ls_wR_factor_ref 0.1748
_reflns_Friedel_coverage 0.000
_reflns_number_gt 2252
_reflns_number_total 3245
_reflns_threshold_expression 'I > 2\s(I)'
_cod_data_source_file ol7b03051_si_003.cif
_cod_data_source_block 96
_cod_database_code 1547875
_shelx_shelxl_version_number 2014/7
_shelx_space_group_comment
; 
The symmetry employed for this shelxl refinement is uniquely defined 
by the following loop, which should always be used as a source of 
symmetry information in preference to the above space-group names. 
They are only intended as comments. 
;
_shelx_estimated_absorpt_t_min 0.954
_shelx_estimated_absorpt_t_max 0.976

loop_
_space_group_symop_operation_xyz
'x, y, z'
'-x, y, -z+1/2'
'x+1/2, y+1/2, z'
'-x+1/2, y+1/2, -z+1/2'
'-x, -y, -z'
'x, -y, z-1/2'
'-x+1/2, -y+1/2, -z'
'x+1/2, -y+1/2, z-1/2'

loop_
_atom_site_label
_atom_site_type_symbol
_atom_site_fract_x
_atom_site_fract_y
_atom_site_fract_z
_atom_site_U_iso_or_equiv
_atom_site_adp_type
_atom_site_occupancy
_atom_site_site_symmetry_order
_atom_site_calc_flag
_atom_site_refinement_flags_posn
_atom_site_refinement_flags_adp
C1 C -0.0505(5) 0.1558(9) 0.6828(3) 0.196(4) Uani 1 1 d . .
H1A H -0.0252 0.2116 0.7096 0.293 Uiso 1 1 calc R U
H1B H -0.1117 0.1242 0.6857 0.293 Uiso 1 1 calc R U
H1C H -0.0507 0.2242 0.6570 0.293 Uiso 1 1 calc R U
C2 C 0.0014(3) 0.0225(7) 0.6772(3) 0.135(2) Uani 1 1 d . .
H2A H -0.0136 -0.0149 0.6464 0.162 Uiso 1 1 calc R U
H2B H -0.0158 -0.0603 0.6971 0.162 Uiso 1 1 calc R U
C3 C 0.1062(3) 0.0455(5) 0.68675(14) 0.0746(10) Uani 1 1 d . .
C4 C 0.1590(3) -0.0457(4) 0.71795(13) 0.0746(10) Uani 1 1 d . .
H4 H 0.1308 -0.1171 0.7354 0.090 Uiso 1 1 calc R U
C5 C 0.2524(2) -0.0350(4) 0.72426(11) 0.0642(9) Uani 1 1 d . .
H5 H 0.2862 -0.1004 0.7452 0.077 Uiso 1 1 calc R U
C6 C 0.2959(2) 0.0728(4) 0.69949(10) 0.0541(8) Uani 1 1 d . .
C7 C 0.2443(3) 0.1704(4) 0.66909(11) 0.0659(9) Uani 1 1 d . .
H7 H 0.2725 0.2462 0.6530 0.079 Uiso 1 1 calc R U
C8 C 0.1510(3) 0.1556(4) 0.66263(12) 0.0739(10) Uani 1 1 d . .
H8 H 0.1171 0.2208 0.6416 0.089 Uiso 1 1 calc R U
C9 C 0.4507(2) 0.0777(4) 0.67689(9) 0.0537(8) Uani 1 1 d . .
C10 C 0.6007(2) 0.0875(4) 0.66542(10) 0.0555(8) Uani 1 1 d . .
H10 H 0.6615 0.0998 0.6772 0.067 Uiso 1 1 calc R U
C11 C 0.5803(2) 0.0653(3) 0.61953(9) 0.0514(7) Uani 1 1 d . .
C12 C 0.4890(2) 0.0462(4) 0.60208(10) 0.0617(9) Uani 1 1 d . .
H12 H 0.4727 0.0291 0.5713 0.074 Uiso 1 1 calc R U
C13 C 0.4240(2) 0.0527(4) 0.63017(10) 0.0629(9) Uani 1 1 d . .
H13 H 0.3629 0.0409 0.6189 0.076 Uiso 1 1 calc R U
C14 C 0.6529(2) 0.2233(3) 0.55054(9) 0.0488(7) Uani 1 1 d . .
C15 C 0.6265(3) 0.2095(4) 0.50493(11) 0.0714(10) Uani 1 1 d . .
H15 H 0.6157 0.1098 0.4919 0.086 Uiso 1 1 calc R U
C16 C 0.6161(3) 0.3448(5) 0.47852(11) 0.0798(11) Uani 1 1 d . .
H16 H 0.5987 0.3346 0.4476 0.096 Uiso 1 1 calc R U
C17 C 0.6305(2) 0.4929(4) 0.49657(11) 0.0639(9) Uani 1 1 d . .
C18 C 0.6583(3) 0.5037(4) 0.54280(12) 0.0713(10) Uani 1 1 d . .
H18 H 0.6697 0.6032 0.5559 0.086 Uiso 1 1 calc R U
C19 C 0.6692(2) 0.3707(4) 0.56964(10) 0.0638(9) Uani 1 1 d . .
H19 H 0.6874 0.3804 0.6005 0.077 Uiso 1 1 calc R U
C20 C 0.6172(3) 0.6396(5) 0.46761(14) 0.0949(14) Uani 1 1 d . .
H20A H 0.5695 0.7032 0.4772 0.142 Uiso 1 1 calc R U
H20B H 0.6011 0.6093 0.4366 0.142 Uiso 1 1 calc R U
H20C H 0.6726 0.7000 0.4706 0.142 Uiso 1 1 calc R U
N1 N 0.3912(2) 0.0850(4) 0.70764(9) 0.0648(8) Uani 1 1 d . .
N2 N 0.53904(18) 0.0926(3) 0.69389(8) 0.0558(7) Uani 1 1 d . .
O1 O 0.6470(2) -0.0830(3) 0.55557(8) 0.0899(9) Uani 1 1 d . .
O2 O 0.75154(17) 0.0600(3) 0.61330(8) 0.0839(8) Uani 1 1 d . .
S1 S 0.66602(6) 0.05219(10) 0.58463(3) 0.0623(3) Uani 1 1 d . .
H1N H 0.415(3) 0.087(4) 0.7335(13) 0.082(12) Uiso 1 1 d . .

loop_
_atom_site_aniso_label
_atom_site_aniso_U_11
_atom_site_aniso_U_22
_atom_site_aniso_U_33
_atom_site_aniso_U_23
_atom_site_aniso_U_13
_atom_site_aniso_U_12
C1 0.129(6) 0.152(6) 0.299(11) 0.050(7) 0.002(6) 0.004(5)
C2 0.083(4) 0.107(4) 0.224(7) 0.020(4) 0.052(4) 0.021(3)
C3 0.065(2) 0.074(2) 0.087(3) -0.001(2) 0.018(2) 0.0034(19)
C4 0.077(3) 0.069(2) 0.081(2) 0.0114(19) 0.022(2) -0.0059(19)
C5 0.070(2) 0.064(2) 0.0588(19) 0.0114(16) 0.0125(17) -0.0008(17)
C6 0.065(2) 0.0560(18) 0.0419(15) -0.0028(13) 0.0104(14) -0.0053(15)
C7 0.083(3) 0.0571(19) 0.059(2) 0.0075(15) 0.0144(18) -0.0051(18)
C8 0.078(3) 0.070(2) 0.072(2) 0.0065(18) 0.004(2) 0.016(2)
C9 0.066(2) 0.0583(18) 0.0373(15) 0.0001(13) 0.0082(14) -0.0114(15)
C10 0.061(2) 0.0612(19) 0.0441(16) 0.0028(14) 0.0057(14) -0.0042(15)
C11 0.063(2) 0.0500(16) 0.0420(15) 0.0022(13) 0.0091(14) -0.0009(14)
C12 0.085(3) 0.068(2) 0.0327(14) -0.0037(14) 0.0071(15) -0.0072(18)
C13 0.066(2) 0.083(2) 0.0392(16) -0.0039(15) 0.0027(15) -0.0151(18)
C14 0.0552(18) 0.0535(17) 0.0402(15) -0.0022(13) 0.0155(13) 0.0043(14)
C15 0.106(3) 0.064(2) 0.0445(17) -0.0084(16) 0.0097(18) -0.0031(19)
C16 0.112(3) 0.085(3) 0.0415(18) 0.0027(18) 0.0066(18) 0.004(2)
C17 0.070(2) 0.066(2) 0.062(2) 0.0119(17) 0.0295(17) 0.0149(17)
C18 0.097(3) 0.0556(19) 0.065(2) -0.0035(17) 0.024(2) -0.0016(18)
C19 0.087(3) 0.062(2) 0.0433(16) -0.0023(15) 0.0106(16) -0.0028(18)
C20 0.120(4) 0.086(3) 0.086(3) 0.033(2) 0.041(3) 0.029(2)
N1 0.0613(19) 0.096(2) 0.0374(14) -0.0001(14) 0.0054(13) -0.0127(15)
N2 0.0590(17) 0.0716(17) 0.0367(12) 0.0006(12) 0.0059(12) -0.0088(13)
O1 0.149(3) 0.0522(14) 0.0775(17) -0.0088(12) 0.0492(17) 0.0071(14)
O2 0.0691(17) 0.116(2) 0.0678(15) 0.0245(14) 0.0124(13) 0.0267(15)
S1 0.0820(7) 0.0566(5) 0.0520(5) 0.0049(4) 0.0231(4) 0.0118(4)

loop_
_atom_type_symbol
_atom_type_description
_atom_type_scat_dispersion_real
_atom_type_scat_dispersion_imag
_atom_type_scat_source
C C 0.0033 0.0016 'International Tables Vol C Tables 4.2.6.8 and 6.1.1.4'
H H 0.0000 0.0000 'International Tables Vol C Tables 4.2.6.8 and 6.1.1.4'
N N 0.0061 0.0033 'International Tables Vol C Tables 4.2.6.8 and 6.1.1.4'
O O 0.0106 0.0060 'International Tables Vol C Tables 4.2.6.8 and 6.1.1.4'
S S 0.1246 0.1234 'International Tables Vol C Tables 4.2.6.8 and 6.1.1.4'

loop_
_geom_angle_atom_site_label_1
_geom_angle_atom_site_label_2
_geom_angle_atom_site_label_3
_geom_angle
C2 C1 H1A 109.5
C2 C1 H1B 109.5
H1A C1 H1B 109.5
C2 C1 H1C 109.5
H1A C1 H1C 109.5
H1B C1 H1C 109.5
C1 C2 C3 115.9(5)
C1 C2 H2A 108.3
C3 C2 H2A 108.3
C1 C2 H2B 108.3
C3 C2 H2B 108.3
H2A C2 H2B 107.4
C4 C3 C8 117.0(4)
C4 C3 C2 121.6(4)
C8 C3 C2 121.4(4)
C3 C4 C5 122.2(3)
C3 C4 H4 118.9
C5 C4 H4 118.9
C4 C5 C6 120.1(3)
C4 C5 H5 120.0
C6 C5 H5 120.0
C7 C6 C5 119.0(3)
C7 C6 N1 121.9(3)
C5 C6 N1 119.0(3)
C8 C7 C6 119.9(3)
C8 C7 H7 120.0
C6 C7 H7 120.0
C7 C8 C3 121.7(3)
C7 C8 H8 119.1
C3 C8 H8 119.1
N2 C9 N1 115.3(3)
N2 C9 C13 121.3(3)
N1 C9 C13 123.4(3)
N2 C10 C11 124.1(3)
N2 C10 H10 118.0
C11 C10 H10 118.0
C10 C11 C12 117.7(3)
C10 C11 S1 121.2(3)
C12 C11 S1 121.1(2)
C13 C12 C11 119.8(3)
C13 C12 H12 120.1
C11 C12 H12 120.1
C12 C13 C9 118.9(3)
C12 C13 H13 120.6
C9 C13 H13 120.6
C15 C14 C19 120.0(3)
C15 C14 S1 120.0(2)
C19 C14 S1 120.0(2)
C14 C15 C16 119.5(3)
C14 C15 H15 120.3
C16 C15 H15 120.3
C17 C16 C15 121.9(3)
C17 C16 H16 119.1
C15 C16 H16 119.1
C16 C17 C18 117.5(3)
C16 C17 C20 121.4(3)
C18 C17 C20 121.1(4)
C19 C18 C17 121.5(3)
C19 C18 H18 119.2
C17 C18 H18 119.2
C14 C19 C18 119.5(3)
C14 C19 H19 120.2
C18 C19 H19 120.2
C17 C20 H20A 109.5
C17 C20 H20B 109.5
H20A C20 H20B 109.5
C17 C20 H20C 109.5
H20A C20 H20C 109.5
H20B C20 H20C 109.5
C9 N1 C6 127.5(3)
C9 N1 H1N 114(3)
C6 N1 H1N 118(3)
C10 N2 C9 118.2(2)
O2 S1 O1 119.00(17)
O2 S1 C11 107.27(15)
O1 S1 C11 107.95(16)
O2 S1 C14 109.26(15)
O1 S1 C14 107.53(14)
C11 S1 C14 104.97(14)

loop_
_geom_bond_atom_site_label_1
_geom_bond_atom_site_label_2
_geom_bond_distance
C1 C2 1.383(8)
C1 H1A 0.9600
C1 H1B 0.9600
C1 H1C 0.9600
C2 C3 1.555(6)
C2 H2A 0.9700
C2 H2B 0.9700
C3 C4 1.371(5)
C3 C8 1.394(5)
C4 C5 1.376(5)
C4 H4 0.9300
C5 C6 1.382(4)
C5 H5 0.9300
C6 C7 1.379(4)
C6 N1 1.408(4)
C7 C8 1.378(5)
C7 H7 0.9300
C8 H8 0.9300
C9 N2 1.347(4)
C9 N1 1.355(4)
C9 C13 1.415(4)
C10 N2 1.328(4)
C10 C11 1.376(4)
C10 H10 0.9300
C11 C12 1.395(4)
C11 S1 1.749(3)
C12 C13 1.359(5)
C12 H12 0.9300
C13 H13 0.9300
C14 C15 1.371(4)
C14 C19 1.373(4)
C14 S1 1.759(3)
C15 C16 1.382(5)
C15 H15 0.9300
C16 C17 1.363(5)
C16 H16 0.9300
C17 C18 1.390(5)
C17 C20 1.505(5)
C18 C19 1.373(5)
C18 H18 0.9300
C19 H19 0.9300
C20 H20A 0.9600
C20 H20B 0.9600
C20 H20C 0.9600
N1 H1N 0.81(4)
O1 S1 1.436(3)
O2 S1 1.436(3)

loop_
_geom_torsion_atom_site_label_1
_geom_torsion_atom_site_label_2
_geom_torsion_atom_site_label_3
_geom_torsion_atom_site_label_4
_geom_torsion
C1 C2 C3 C4 123.4(7)
C1 C2 C3 C8 -59.2(8)
C8 C3 C4 C5 -2.6(6)
C2 C3 C4 C5 175.0(4)
C3 C4 C5 C6 1.5(6)
C4 C5 C6 C7 1.0(5)
C4 C5 C6 N1 177.9(3)
C5 C6 C7 C8 -2.3(5)
N1 C6 C7 C8 -179.1(3)
C6 C7 C8 C3 1.2(5)
C4 C3 C8 C7 1.2(6)
C2 C3 C8 C7 -176.3(4)
N2 C10 C11 C12 -0.3(5)
N2 C10 C11 S1 -177.4(2)
C10 C11 C12 C13 1.1(5)
S1 C11 C12 C13 178.2(3)
C11 C12 C13 C9 -0.5(5)
N2 C9 C13 C12 -1.1(5)
N1 C9 C13 C12 -179.6(3)
C19 C14 C15 C16 -0.3(5)
S1 C14 C15 C16 179.8(3)
C14 C15 C16 C17 -0.6(6)
C15 C16 C17 C18 1.3(6)
C15 C16 C17 C20 -178.8(4)
C16 C17 C18 C19 -1.2(6)
C20 C17 C18 C19 178.9(3)
C15 C14 C19 C18 0.4(5)
S1 C14 C19 C18 -179.6(3)
C17 C18 C19 C14 0.4(6)
N2 C9 N1 C6 -179.8(3)
C13 C9 N1 C6 -1.2(5)
C7 C6 N1 C9 -55.1(5)
C5 C6 N1 C9 128.1(4)
C11 C10 N2 C9 -1.2(5)
N1 C9 N2 C10 -179.5(3)
C13 C9 N2 C10 1.8(4)
C10 C11 S1 O2 3.1(3)
C12 C11 S1 O2 -173.9(2)
C10 C11 S1 O1 132.5(3)
C12 C11 S1 O1 -44.6(3)
C10 C11 S1 C14 -113.1(3)
C12 C11 S1 C14 69.9(3)
C15 C14 S1 O2 131.9(3)
C19 C14 S1 O2 -48.0(3)
C15 C14 S1 O1 1.4(3)
C19 C14 S1 O1 -178.5(3)
C15 C14 S1 C11 -113.3(3)
C19 C14 S1 C11 66.7(3)
